data_4345989
loop_
_publ_author_name
'Mugnaioli, Enrico'
'Gemmi, Mauro'
'Tu, Renyong'
'David, Jeremy'
'Bertoni, Giovanni'
'Gaspari, Roberto'
'De Trizio, Luca'
'Manna, Liberato'

_publ_section_title
;
 Ab Initio Structure Determination of Cu2--xTe Plasmonic Nanocrystals by
 Precession-Assisted Electron Diffraction Tomography and HAADF-STEM Imaging
;
_journal_issue 16
_journal_name_full 'Inorganic Chemistry'
_journal_page_first 10241
_journal_page_last 10248
_journal_paper_doi 10.1021/acs.inorgchem.8b01445
_journal_volume 57
_journal_year 2018
_chemical_formula_sum 'Cu31 Te24'
_chemical_formula_weight 5032.14
_chemical_name_systematic Cu2-xTe
_space_group_crystal_system orthorhombic
_space_group_IT_number 17
_space_group_name_Hall 'P 2c 2'
_space_group_name_H-M_alt 'P 2 2 21'
_atom_sites_solution_hydrogens .
_audit_creation_method SHELXL-2016/6
_cell_angle_alpha 90
_cell_angle_beta 90
_cell_angle_gamma 90
_cell_formula_units_Z 4
_cell_length_a 7.544(3)
_cell_length_b 22.622(7)
_cell_length_c 29.797(4)
_cell_measurement_temperature 293(2)
_cell_volume 5085(3)
_computing_structure_refinement 'SHELXL-2016/6 (Sheldrick, 2016)'
_diffrn_ambient_temperature 293(2)
_diffrn_detector 'ASI MEDIPIX'
_diffrn_measured_fraction_theta_full 0.766
_diffrn_measured_fraction_theta_max 0.766
_diffrn_measurement_device 'electron microscope'
_diffrn_measurement_device_type 'Zeiss Libra 120'
_diffrn_radiation_probe electron
_diffrn_radiation_type electron
_diffrn_radiation_wavelength 0.0335
_diffrn_reflns_av_R_equivalents 0.3682
_diffrn_reflns_av_unetI/netI 0.2604
_diffrn_reflns_Laue_measured_fraction_full 0.766
_diffrn_reflns_Laue_measured_fraction_max 0.766
_diffrn_reflns_limit_h_max 8
_diffrn_reflns_limit_h_min -8
_diffrn_reflns_limit_k_max 24
_diffrn_reflns_limit_k_min -24
_diffrn_reflns_limit_l_max 24
_diffrn_reflns_limit_l_min -24
_diffrn_reflns_number 12736
_diffrn_reflns_point_group_measured_fraction_full 0.736
_diffrn_reflns_point_group_measured_fraction_max 0.736
_diffrn_reflns_theta_full 1.066
_diffrn_reflns_theta_max 1.066
_diffrn_reflns_theta_min 0.085
_exptl_absorpt_coefficient_mu 0.000
_exptl_crystal_density_diffrn 6.573
_exptl_crystal_description nanosheet
_exptl_crystal_F_000 1745
_refine_diff_density_max 1.979
_refine_diff_density_min -1.545
_refine_diff_density_rms 0.339
_refine_ls_abs_structure_details
;
 All f" are zero, so absolute structure could not be determined
;
_refine_ls_extinction_coef .
_refine_ls_extinction_method none
_refine_ls_goodness_of_fit_ref 2.660
_refine_ls_hydrogen_treatment undef
_refine_ls_matrix_type full
_refine_ls_number_parameters 165
_refine_ls_number_reflns 5403
_refine_ls_number_restraints 8406
_refine_ls_restrained_S_all 4.853
_refine_ls_R_factor_all 0.4757
_refine_ls_R_factor_gt 0.4655
_refine_ls_shift/su_max 0.066
_refine_ls_shift/su_mean 0.007
_refine_ls_structure_factor_coef Fsqd
_refine_ls_weighting_details 'w=1/[\s^2^(Fo^2^)+(0.1000P)^2^] where P=(Fo^2^+2Fc^2^)/3'
_refine_ls_weighting_scheme calc
_refine_ls_wR_factor_gt 0.7306
_refine_ls_wR_factor_ref 0.7482
_reflns_Friedel_coverage 0.688
_reflns_Friedel_fraction_full 0.698
_reflns_Friedel_fraction_max 0.698
_reflns_number_gt 3702
_reflns_number_total 5403
_reflns_threshold_expression 'I > 2\s(I)'
_cod_data_source_file 4345989.cif
_cod_data_source_block 4345989
_cod_depositor_comments 'Te were wrongly labelled as Sb'
_cod_database_code 4345989
_shelx_shelxl_version_number 2016/6
_shelx_space_group_comment
;
The symmetry employed for this shelxl refinement is uniquely defined
by the following loop, which should always be used as a source of
symmetry information in preference to the above space-group names.
They are only intended as comments.
;

loop_
_space_group_symop_operation_xyz
'x, y, z'
'-x, -y, z+1/2'
'x, -y, -z'
'-x, y, -z+1/2'

loop_
_atom_site_label
_atom_site_type_symbol
_atom_site_fract_x
_atom_site_fract_y
_atom_site_fract_z
_atom_site_U_iso_or_equiv
_atom_site_adp_type
_atom_site_occupancy
_atom_site_site_symmetry_order
_atom_site_calc_flag
_atom_site_refinement_flags_posn
_atom_site_refinement_flags_adp
_atom_site_refinement_flags_occupancy
_atom_site_disorder_assembly
_atom_site_disorder_group
Te1 Te 1.010(4) 0.6706(11) 0.4324(9) 0.0298(18) Uiso 1 1 d D U . . .
Te2 Te 0.979(3) 1.0021(11) 0.5676(9) 0.0298(18) Uiso 1 1 d D U . . .
Te3 Te 0.668(4) 0.500000 0.500000 0.0298(18) Uiso 1 2 d DS U P . .
Te4 Te 1.500000 0.6872(14) 0.250000 0.0298(18) Uiso 1 2 d DS U P . .
Te5 Te 1.236(3) 0.8252(11) 0.4959(10) 0.0298(18) Uiso 1 1 d D U . . .
Te6 Te 1.984(4) 0.6643(10) 0.5694(9) 0.0298(18) Uiso 1 1 d D U . . .
Te7 Te 1.500000 0.6564(14) 0.750000 0.0298(18) Uiso 1 2 d DS U P . .
Te8 Te 0.500000 1.0039(15) 0.750000 0.0298(18) Uiso 1 2 d DS U P . .
Te9 Te 1.455(3) 0.7603(10) 0.6294(10) 0.0298(18) Uiso 1 1 d D U . . .
Te10 Te 1.168(4) 0.500000 0.500000 0.0298(18) Uiso 1 2 d DS U P . .
Te11 Te 0.749(3) 1.1687(10) 0.7506(11) 0.0298(18) Uiso 1 1 d D U . . .
Te12 Te 1.485(3) 0.4145(10) 0.3704(10) 0.0298(18) Uiso 1 1 d D U . . .
Te13 Te 1.000(4) 0.9843(10) 0.6825(9) 0.0298(18) Uiso 1 1 d D U . . .
Te14 Te 0.992(4) 0.6457(10) 0.6766(9) 0.0298(18) Uiso 1 1 d D U . . .
Te15 Te 1.291(3) 0.5068(10) 0.2495(10) 0.0298(18) Uiso 1 1 d D U . . .
Te16 Te 0.553(3) 1.1027(11) 0.8768(10) 0.0298(18) Uiso 1 1 d D U . . .
Te17 Te 1.189(3) 0.8300(10) 0.7513(11) 0.0298(18) Uiso 1 1 d D U . . .
Te18 Te 1.488(3) 0.9148(10) 0.6242(10) 0.0298(18) Uiso 1 1 d D U . . .
Te19 Te 1.746(3) 0.8371(11) 0.5049(10) 0.0298(18) Uiso 1 1 d D U . . .
Te20 Te 1.470(3) 0.5685(11) 0.3794(9) 0.0298(18) Uiso 1 1 d D U . . .
Te21 Te 0.983(3) 0.6821(10) 0.3172(9) 0.0298(18) Uiso 1 1 d D U . . .
Te22 Te 1.555(3) 0.6793(11) 0.5022(10) 0.0298(18) Uiso 1 1 d D U . . .
Te23 Te 0.511(3) 0.7510(10) 0.3711(10) 0.0298(18) Uiso 1 1 d D U . . .
Te24 Te 1.045(3) 0.4926(11) 0.1276(10) 0.0298(18) Uiso 1 1 d D U . . .
Te25 Te 0.956(3) 1.1571(11) 0.8974(11) 0.0298(18) Uiso 1 1 d D U . . .
Te26 Te 0.962(3) 0.8274(11) 0.6297(10) 0.0298(18) Uiso 1 1 d D U . . .
Te27 Te 1.441(4) 1.000000 0.500000 0.0298(18) Uiso 1 2 d DS U P . .
Cu1 Cu 1.208(8) 0.622(3) 0.501(3) 0.196(13) Uiso 1 1 d D U . . .
Cu2 Cu 1.002(10) 0.558(3) 0.203(3) 0.196(13) Uiso 1 1 d D U . . .
Cu3 Cu 1.173(8) 0.701(3) 0.750(3) 0.196(13) Uiso 1 1 d D U . . .
Cu4 Cu 1.505(11) 0.585(3) 0.2932(19) 0.196(13) Uiso 1 1 d D U . . .
Cu5 Cu 1.193(9) 0.626(3) 0.250(3) 0.196(13) Uiso 1 1 d D U . . .
Cu6 Cu 0.489(10) 1.103(3) 0.7922(19) 0.196(13) Uiso 1 1 d D U . . .
Cu7 Cu 0.821(9) 1.047(3) 0.750(2) 0.196(13) Uiso 1 1 d D U . . .
Cu8 Cu 1.271(9) 0.495(4) 0.333(2) 0.196(13) Uiso 1 1 d D U . . .
Cu9 Cu 0.925(10) 0.555(3) 0.450(2) 0.196(13) Uiso 1 1 d D U . . .
Cu10 Cu 1.487(11) 0.899(3) 0.536(2) 0.196(13) Uiso 1 1 d D U . . .
Cu11 Cu 1.439(10) 0.570(3) 0.539(2) 0.196(13) Uiso 1 1 d D U . . .
Cu12 Cu 1.282(10) 0.846(4) 0.669(2) 0.196(13) Uiso 1 1 d D U . . .
Cu13 Cu 1.152(9) 0.930(3) 0.621(3) 0.196(13) Uiso 1 1 d D U . . .
Cu14 Cu 1.208(9) 0.713(3) 0.506(3) 0.196(13) Uiso 1 1 d D U . . .
Cu15 Cu 1.649(9) 0.325(3) 0.328(2) 0.196(13) Uiso 1 1 d D U . . .
Cu16 Cu 1.647(9) 0.672(3) 0.588(2) 0.196(13) Uiso 1 1 d D U . . .
Cu17 Cu 1.345(9) 0.671(3) 0.576(3) 0.196(13) Uiso 1 1 d D U . . .
Cu18 Cu 1.016(12) 0.759(3) 0.804(2) 0.196(13) Uiso 1 1 d D U . . .
Cu19 Cu 0.641(10) 0.650(3) 0.329(2) 0.196(13) Uiso 1 1 d D U . . .
Cu20 Cu 0.827(9) 0.613(3) 0.498(3) 0.196(13) Uiso 1 1 d D U . . .
Cu21 Cu 1.274(9) 0.836(4) 0.582(2) 0.196(13) Uiso 1 1 d D U . . .
Cu22 Cu 0.730(10) 1.186(4) 0.834(2) 0.196(13) Uiso 1 1 d D U . . .
Cu23 Cu 1.002(11) 1.110(3) 0.692(2) 0.196(13) Uiso 1 1 d D U . . .
Cu24 Cu 0.981(10) 0.779(3) 0.550(2) 0.196(13) Uiso 1 1 d D U . . .
Cu25 Cu 1.508(11) 0.831(4) 0.442(2) 0.196(13) Uiso 1 1 d D U . . .
Cu26 Cu 1.263(9) 0.488(4) 0.415(2) 0.196(13) Uiso 1 1 d D U . . .
Cu27 Cu 1.496(10) 0.771(3) 0.716(2) 0.196(13) Uiso 1 1 d D U . . .
Cu28 Cu 1.338(9) 1.011(3) 0.669(2) 0.196(13) Uiso 1 1 d D U . . .
Cu29 Cu 1.322(9) 1.008(3) 0.581(2) 0.196(13) Uiso 1 1 d D U . . .
Cu30 Cu 0.665(10) 0.655(3) 0.417(2) 0.196(13) Uiso 1 1 d D U . . .
Cu31 Cu 1.123(10) 0.938(2) 0.502(3) 0.196(13) Uiso 1 1 d D U . . .

loop_
_atom_type_symbol
_atom_type_description
_atom_type_scat_dispersion_real
_atom_type_scat_dispersion_imag
_atom_type_scat_source
Cu Cu 0.0000 0.0000 'International Tables Vol C Tables 4.2.6.8 and 6.1.1.4'
Te Te 0.0000 0.0000 'International Tables Vol C Tables 4.2.6.8 and 6.1.1.4'

loop_
_geom_angle_atom_site_label_1
_geom_angle_atom_site_label_2
_geom_angle_atom_site_label_3
_geom_angle
_geom_angle_site_symmetry_1
_geom_angle_site_symmetry_3
Cu20 Te1 Cu9 45(2) . .
Cu20 Te1 Cu30 64(2) . .
Cu9 Te1 Cu30 71(2) . .
Cu20 Te1 Cu1 63(2) . .
Cu9 Te1 Cu1 67(2) . .
Cu30 Te1 Cu1 127(2) . .
Cu20 Te1 Cu14 83(2) . .
Cu9 Te1 Cu14 108(2) . .
Cu30 Te1 Cu14 134(2) . .
Cu1 Te1 Cu14 44(2) . .
Cu31 Te2 Cu31 63(2) . 3_576
Cu31 Te2 Cu13 84(2) . .
Cu31 Te2 Cu13 125(2) 3_576 .
Cu31 Te2 Cu29 75(2) . .
Cu31 Te2 Cu29 72(2) 3_576 .
Cu13 Te2 Cu29 56(2) . .
Cu11 Te3 Cu11 97(3) 3_466 1_455
Cu11 Te3 Cu9 120(2) 3_466 .
Cu11 Te3 Cu9 116(2) 1_455 .
Cu11 Te3 Cu9 116(2) 3_466 3_566
Cu11 Te3 Cu9 120(2) 1_455 3_566
Cu9 Te3 Cu9 90(3) . 3_566
Cu11 Te3 Cu20 145(2) 3_466 .
Cu11 Te3 Cu20 75(2) 1_455 .
Cu9 Te3 Cu20 44(2) . .
Cu9 Te3 Cu20 97(2) 3_566 .
Cu11 Te3 Cu20 75(2) 3_466 3_566
Cu11 Te3 Cu20 145(2) 1_455 3_566
Cu9 Te3 Cu20 97(2) . 3_566
Cu9 Te3 Cu20 44(2) 3_566 3_566
Cu20 Te3 Cu20 130(3) . 3_566
Cu5 Te4 Cu5 118(3) . 4_855
Cu5 Te4 Cu4 63(2) . 4_855
Cu5 Te4 Cu4 64(2) 4_855 4_855
Cu5 Te4 Cu4 64(2) . .
Cu5 Te4 Cu4 63(2) 4_855 .
Cu4 Te4 Cu4 58(3) 4_855 .
Cu5 Te4 Cu19 61(2) . 4_755
Cu5 Te4 Cu19 100(2) 4_855 4_755
Cu4 Te4 Cu19 46(2) 4_855 4_755
Cu4 Te4 Cu19 99(2) . 4_755
Cu5 Te4 Cu19 100(2) . 1_655
Cu5 Te4 Cu19 61(2) 4_855 1_655
Cu4 Te4 Cu19 99(2) 4_855 1_655
Cu4 Te4 Cu19 46(2) . 1_655
Cu19 Te4 Cu19 144(4) 4_755 1_655
Cu31 Te5 Cu25 104(3) . .
Cu31 Te5 Cu10 68(2) . .
Cu25 Te5 Cu10 73(2) . .
Cu31 Te5 Cu21 83(3) . .
Cu25 Te5 Cu21 121(2) . .
Cu10 Te5 Cu21 56(2) . .
Cu31 Te5 Cu14 155(3) . .
Cu25 Te5 Cu14 101(3) . .
Cu10 Te5 Cu14 127(2) . .
Cu21 Te5 Cu14 90(3) . .
Cu31 Te5 Cu24 96(2) . .
Cu25 Te5 Cu24 160(3) . .
Cu10 Te5 Cu24 117(2) . .
Cu21 Te5 Cu24 62(2) . .
Cu14 Te5 Cu24 60(2) . .
Cu24 Te6 Cu16 88(3) 1_655 .
Cu24 Te6 Cu20 104(2) 1_655 1_655
Cu16 Te6 Cu20 77(2) . 1_655
Cu24 Te6 Cu17 88(3) 1_655 1_655
Cu16 Te6 Cu17 162(3) . 1_655
Cu20 Te6 Cu17 121(2) 1_655 1_655
Cu24 Te6 Cu1 100(2) 1_655 1_655
Cu16 Te6 Cu1 140(2) . 1_655
Cu20 Te6 Cu1 63(2) 1_655 1_655
Cu17 Te6 Cu1 58(2) 1_655 1_655
Cu15 Te7 Cu15 162(4) 2_865 3_566
Cu15 Te7 Cu27 62(2) 2_865 4_856
Cu15 Te7 Cu27 100(2) 3_566 4_856
Cu15 Te7 Cu27 100(2) 2_865 .
Cu15 Te7 Cu27 62(2) 3_566 .
Cu27 Te7 Cu27 43(2) 4_856 .
Cu15 Te7 Cu3 110(2) 2_865 4_856
Cu15 Te7 Cu3 63(2) 3_566 4_856
Cu27 Te7 Cu3 69(2) 4_856 4_856
Cu27 Te7 Cu3 70(2) . 4_856
Cu15 Te7 Cu3 63(2) 2_865 .
Cu15 Te7 Cu3 110(2) 3_566 .
Cu27 Te7 Cu3 70(2) 4_856 .
Cu27 Te7 Cu3 69(2) . .
Cu3 Te7 Cu3 135(3) 4_856 .
Cu6 Te8 Cu6 58(3) . 4_656
Cu6 Te8 Cu28 112(2) . 1_455
Cu6 Te8 Cu28 62(2) 4_656 1_455
Cu6 Te8 Cu28 61.9(19) . 4_756
Cu6 Te8 Cu28 112(2) 4_656 4_756
Cu28 Te8 Cu28 173(3) 1_455 4_756
Cu6 Te8 Cu7 73(2) . .
Cu6 Te8 Cu7 69(2) 4_656 .
Cu28 Te8 Cu7 113(2) 1_455 .
Cu28 Te8 Cu7 64(2) 4_756 .
Cu6 Te8 Cu7 69(2) . 4_656
Cu6 Te8 Cu7 73(2) 4_656 4_656
Cu28 Te8 Cu7 64(2) 1_455 4_656
Cu28 Te8 Cu7 113(2) 4_756 4_656
Cu7 Te8 Cu7 136(3) . 4_656
Cu17 Te9 Cu16 50(2) . .
Cu17 Te9 Cu12 132(2) . .
Cu16 Te9 Cu12 178(3) . .
Cu17 Te9 Cu21 91(2) . .
Cu16 Te9 Cu21 121(2) . .
Cu12 Te9 Cu21 60(2) . .
Cu17 Te9 Cu27 133(3) . .
Cu16 Te9 Cu27 116(2) . .
Cu12 Te9 Cu27 63(2) . .
Cu21 Te9 Cu27 122(2) . .
Cu17 Te9 Cu15 85(2) . 3_566
Cu16 Te9 Cu15 54(2) . 3_566
Cu12 Te9 Cu15 126(2) . 3_566
Cu21 Te9 Cu15 174(2) . 3_566
Cu27 Te9 Cu15 63(2) . 3_566
Cu11 Te10 Cu11 88(3) 3_566 .
Cu11 Te10 Cu26 105(2) 3_566 3_566
Cu11 Te10 Cu26 50(2) . 3_566
Cu11 Te10 Cu26 50(2) 3_566 .
Cu11 Te10 Cu26 105(2) . .
Cu26 Te10 Cu26 149(3) 3_566 .
Cu11 Te10 Cu9 122(2) 3_566 .
Cu11 Te10 Cu9 118(2) . .
Cu26 Te10 Cu9 132(2) 3_566 .
Cu26 Te10 Cu9 72(2) . .
Cu11 Te10 Cu9 118(2) 3_566 3_566
Cu11 Te10 Cu9 122(2) . 3_566
Cu26 Te10 Cu9 72(2) 3_566 3_566
Cu26 Te10 Cu9 132(2) . 3_566
Cu9 Te10 Cu9 93(3) . 3_566
Cu11 Te10 Cu1 50.3(19) 3_566 3_566
Cu11 Te10 Cu1 119(2) . 3_566
Cu26 Te10 Cu1 95(3) 3_566 3_566
Cu26 Te10 Cu1 82(2) . 3_566
Cu9 Te10 Cu1 122(2) . 3_566
Cu9 Te10 Cu1 67.5(19) 3_566 3_566
Cu11 Te10 Cu1 119(2) 3_566 .
Cu11 Te10 Cu1 50.3(19) . .
Cu26 Te10 Cu1 82(2) 3_566 .
Cu26 Te10 Cu1 95(3) . .
Cu9 Te10 Cu1 67.5(19) . .
Cu9 Te10 Cu1 122(2) 3_566 .
Cu1 Te10 Cu1 167(3) 3_566 .
Cu22 Te11 Cu6 66(3) . .
Cu22 Te11 Cu23 61(2) . 4_756
Cu6 Te11 Cu23 87(2) . 4_756
Cu22 Te11 Cu7 100(3) . .
Cu6 Te11 Cu7 67(2) . .
Cu23 Te11 Cu7 55(2) 4_756 .
Cu22 Te11 Cu6 122(3) . 4_656
Cu6 Te11 Cu6 56(2) . 4_656
Cu23 Te11 Cu6 118(2) 4_756 4_656
Cu7 Te11 Cu6 65(2) . 4_656
Cu22 Te11 Cu23 134(3) . .
Cu6 Te11 Cu23 120(2) . .
Cu23 Te11 Cu23 73(3) 4_756 .
Cu7 Te11 Cu23 54.5(19) . .
Cu6 Te11 Cu23 84(2) 4_656 .
Cu15 Te12 Cu8 127(3) . .
Cu15 Te12 Cu11 128(2) . 3_566
Cu8 Te12 Cu11 104(2) . 3_566
Cu15 Te12 Cu16 56(2) . 3_566
Cu8 Te12 Cu16 170(3) . 3_566
Cu11 Te12 Cu16 72(2) 3_566 3_566
Cu15 Te12 Cu26 168(2) . .
Cu8 Te12 Cu26 54(2) . .
Cu11 Te12 Cu26 50(2) 3_566 .
Cu16 Te12 Cu26 121(3) 3_566 .
Cu15 Te12 Cu17 85(2) . 3_566
Cu8 Te12 Cu17 119(2) . 3_566
Cu11 Te12 Cu17 57(2) 3_566 3_566
Cu16 Te12 Cu17 51(2) 3_566 3_566
Cu26 Te12 Cu17 85(2) . 3_566
Cu13 Te13 Cu28 64(2) . .
Cu13 Te13 Cu7 124(2) . 4_756
Cu28 Te13 Cu7 62(2) . 4_756
Cu13 Te13 Cu23 124(2) . .
Cu28 Te13 Cu23 78(2) . .
Cu7 Te13 Cu23 55(2) 4_756 .
Cu13 Te13 Cu7 178(3) . .
Cu28 Te13 Cu7 117(2) . .
Cu7 Te13 Cu7 58(3) 4_756 .
Cu23 Te13 Cu7 54.9(19) . .
Cu18 Te14 Cu3 51(2) 4_756 4_756
Cu18 Te14 Cu15 76(3) 4_756 3_466
Cu3 Te14 Cu15 60(2) 4_756 3_466
Cu18 Te14 Cu3 54(2) 4_756 .
Cu3 Te14 Cu3 55(2) 4_756 .
Cu15 Te14 Cu3 113(2) 3_466 .
Cu8 Te15 Cu2 119(2) . .
Cu8 Te15 Cu5 95(3) . .
Cu2 Te15 Cu5 53.3(19) . .
Cu8 Te15 Cu4 125(3) . 4_855
Cu2 Te15 Cu4 87(2) . 4_855
Cu5 Te15 Cu4 61(2) . 4_855
Cu8 Te15 Cu4 68(2) . .
Cu2 Te15 Cu4 115(2) . .
Cu5 Te15 Cu4 62(2) . .
Cu4 Te15 Cu4 57(2) 4_855 .
Cu8 Te15 Cu2 61(2) . 4_755
Cu2 Te15 Cu2 58(3) . 4_755
Cu5 Te15 Cu2 53.1(18) . 4_755
Cu4 Te15 Cu2 114(2) 4_855 4_755
Cu4 Te15 Cu2 88(2) . 4_755
Cu29 Te16 Cu28 60(2) 4_756 4_756
Cu29 Te16 Cu22 129(3) 4_756 .
Cu28 Te16 Cu22 99(2) 4_756 .
Cu29 Te16 Cu6 122(2) 4_756 .
Cu28 Te16 Cu6 63(2) 4_756 .
Cu22 Te16 Cu6 67(2) . .
Cu29 Te16 Cu25 101(3) 4_756 2_775
Cu28 Te16 Cu25 160(3) 4_756 2_775
Cu22 Te16 Cu25 92(3) . 2_775
Cu6 Te16 Cu25 136(3) . 2_775
Cu12 Te17 Cu18 143(3) . .
Cu12 Te17 Cu27 60(2) . .
Cu18 Te17 Cu27 110(2) . .
Cu12 Te17 Cu27 99(2) . 4_856
Cu18 Te17 Cu27 86(3) . 4_856
Cu27 Te17 Cu27 41(2) . 4_856
Cu12 Te17 Cu18 71(3) . 4_756
Cu18 Te17 Cu18 73(3) . 4_756
Cu27 Te17 Cu18 88(2) . 4_756
Cu27 Te17 Cu18 113(2) 4_856 4_756
Cu12 Te17 Cu3 98(2) . .
Cu18 Te17 Cu3 50(2) . .
Cu27 Te17 Cu3 64.2(19) . .
Cu27 Te17 Cu3 64.9(19) 4_856 .
Cu18 Te17 Cu3 52.3(19) 4_756 .
Cu21 Te18 Cu12 59(2) . .
Cu21 Te18 Cu10 56(2) . .
Cu12 Te18 Cu10 115(3) . .
Cu21 Te18 Cu13 59(2) . .
Cu12 Te18 Cu13 60(2) . .
Cu10 Te18 Cu13 89(3) . .
Cu21 Te18 Cu29 91(2) . .
Cu12 Te18 Cu29 115(2) . .
Cu10 Te18 Cu29 69(2) . .
Cu13 Te18 Cu29 55(2) . .
Cu21 Te18 Cu28 119(2) . .
Cu12 Te18 Cu28 89(2) . .
Cu10 Te18 Cu28 126(2) . .
Cu13 Te18 Cu28 61(2) . .
Cu29 Te18 Cu28 56(2) . .
Cu24 Te19 Cu10 128(3) 1_655 .
Cu24 Te19 Cu25 145(3) 1_655 .
Cu10 Te19 Cu25 76(2) . .
Cu26 Te20 Cu30 131(3) . 1_655
Cu26 Te20 Cu8 55(2) . .
Cu30 Te20 Cu8 172(3) 1_655 .
Cu26 Te20 Cu19 169(3) . 1_655
Cu30 Te20 Cu19 59(2) 1_655 1_655
Cu8 Te20 Cu19 114(2) . 1_655
Cu26 Te20 Cu4 124(2) . .
Cu30 Te20 Cu4 105(2) 1_655 .
Cu8 Te20 Cu4 69(2) . .
Cu19 Te20 Cu4 46(2) 1_655 .
Cu2 Te21 Cu19 79(2) 4_755 .
Cu2 Te21 Cu5 54(2) 4_755 4_755
Cu19 Te21 Cu5 60(2) . 4_755
Cu2 Te21 Cu5 52.6(19) 4_755 .
Cu19 Te21 Cu5 120(2) . .
Cu5 Te21 Cu5 63(3) 4_755 .
Cu11 Te22 Cu16 70(2) . .
Cu11 Te22 Cu30 106(2) . 1_655
Cu16 Te22 Cu30 143(2) . 1_655
Cu11 Te22 Cu17 56(2) . .
Cu16 Te22 Cu17 51(2) . .
Cu30 Te22 Cu17 156(2) 1_655 .
Cu11 Te22 Cu1 49(2) . .
Cu16 Te22 Cu1 102(2) . .
Cu30 Te22 Cu1 100(2) 1_655 .
Cu17 Te22 Cu1 57(2) . .
Cu11 Te22 Cu14 86(2) . .
Cu16 Te22 Cu14 103(2) . .
Cu30 Te22 Cu14 113(3) 1_655 .
Cu17 Te22 Cu14 55(2) . .
Cu1 Te22 Cu14 42.9(19) . .
Cu11 Te22 Cu20 76(2) . 1_655
Cu16 Te22 Cu20 78(2) . 1_655
Cu30 Te22 Cu20 66(2) 1_655 1_655
Cu17 Te22 Cu20 118(2) . 1_655
Cu1 Te22 Cu20 117(2) . 1_655
Cu14 Te22 Cu20 160(2) . 1_655
Cu22 Te23 Cu30 159(3) 2_674 .
Cu22 Te23 Cu19 121(3) 2_674 .
Cu30 Te23 Cu19 56(2) . .
Cu22 Te23 Cu25 88(2) 2_674 1_455
Cu30 Te23 Cu25 98(2) . 1_455
Cu19 Te23 Cu25 152(2) . 1_455
Cu26 Te24 Cu8 54.6(19) 4_755 4_755
Cu26 Te24 Cu9 72(2) 4_755 4_755
Cu8 Te24 Cu9 116(2) 4_755 4_755
Cu26 Te24 Cu2 108(2) 4_755 .
Cu8 Te24 Cu2 61(2) 4_755 .
Cu9 Te24 Cu2 115(2) 4_755 .
Cu22 Te25 Cu23 60(2) . 4_756
Cu12 Te26 Cu24 114(2) . .
Cu12 Te26 Cu13 56(2) . .
Cu24 Te26 Cu13 104(2) . .
Cu12 Te26 Cu18 72(3) . 4_756
Cu24 Te26 Cu18 117(2) . 4_756
Cu13 Te26 Cu18 124(3) . 4_756
Cu12 Te26 Cu21 56.6(19) . .
Cu24 Te26 Cu21 61(2) . .
Cu13 Te26 Cu21 56(2) . .
Cu18 Te26 Cu21 113(3) 4_756 .
Cu10 Te27 Cu10 164(4) 3_576 .
Cu10 Te27 Cu29 112(2) 3_576 .
Cu10 Te27 Cu29 74(2) . .
Cu10 Te27 Cu29 74(2) 3_576 3_576
Cu10 Te27 Cu29 112(2) . 3_576
Cu29 Te27 Cu29 139(3) . 3_576
Cu10 Te27 Cu31 125(2) 3_576 .
Cu10 Te27 Cu31 70(2) . .
Cu29 Te27 Cu31 73(2) . .
Cu29 Te27 Cu31 72(2) 3_576 .
Cu10 Te27 Cu31 70(2) 3_576 3_576
Cu10 Te27 Cu31 125(2) . 3_576
Cu29 Te27 Cu31 72(2) . 3_576
Cu29 Te27 Cu31 73(2) 3_576 3_576
Cu31 Te27 Cu31 60(2) . 3_576
Cu14 Cu1 Cu11 117(4) . .
Cu14 Cu1 Te1 69(3) . .
Cu11 Cu1 Te1 160(4) . .
Cu14 Cu1 Cu20 94(3) . .
Cu11 Cu1 Cu20 135(4) . .
Te1 Cu1 Cu20 57.8(19) . .
Cu14 Cu1 Te22 64(2) . .
Cu11 Cu1 Te22 64(2) . .
Te1 Cu1 Te22 108(2) . .
Cu20 Cu1 Te22 158(3) . .
Cu14 Cu1 Cu9 122(4) . .
Cu11 Cu1 Cu9 121(3) . .
Te1 Cu1 Cu9 56.3(18) . .
Cu20 Cu1 Cu9 41(2) . .
Te22 Cu1 Cu9 149(3) . .
Cu14 Cu1 Te10 173(4) . .
Cu11 Cu1 Te10 66(2) . .
Te1 Cu1 Te10 109(2) . .
Cu20 Cu1 Te10 80(2) . .
Te22 Cu1 Te10 123(2) . .
Cu9 Cu1 Te10 54.6(18) . .
Cu14 Cu1 Te6 67(3) . 1_455
Cu11 Cu1 Te6 105(3) . 1_455
Te1 Cu1 Te6 94(2) . 1_455
Cu20 Cu1 Te6 56(2) . 1_455
Te22 Cu1 Te6 112(2) . 1_455
Cu9 Cu1 Te6 96(2) . 1_455
Te10 Cu1 Te6 106(2) . 1_455
Cu5 Cu2 Cu5 71(3) . 4_755
Cu5 Cu2 Te21 60(2) . 4_755
Cu5 Cu2 Te21 63(2) 4_755 4_755
Cu5 Cu2 Te15 63(2) . .
Cu5 Cu2 Te15 116(3) 4_755 .
Te21 Cu2 Te15 119(3) 4_755 .
Cu5 Cu2 Te24 136(3) . .
Cu5 Cu2 Te24 148(4) 4_755 .
Te21 Cu2 Te24 111(3) 4_755 .
Te15 Cu2 Te24 95(2) . .
Cu5 Cu2 Te15 115(3) . 4_755
Cu5 Cu2 Te15 62(2) 4_755 4_755
Te21 Cu2 Te15 122(3) 4_755 4_755
Te15 Cu2 Te15 101(2) . 4_755
Te24 Cu2 Te15 106(2) . 4_755
Cu18 Cu3 Cu18 82(3) . 4_756
Cu18 Cu3 Cu3 60(3) . 4_756
Cu18 Cu3 Cu3 55(3) 4_756 4_756
Cu18 Cu3 Te7 133(4) . .
Cu18 Cu3 Te7 136(4) 4_756 .
Cu3 Cu3 Te7 157.5(15) 4_756 .
Cu18 Cu3 Te14 60(2) . 4_756
Cu18 Cu3 Te14 119(3) 4_756 4_756
Cu3 Cu3 Te14 64(3) 4_756 4_756
Te7 Cu3 Te14 104(2) . 4_756
Cu18 Cu3 Te17 58(2) . .
Cu18 Cu3 Te17 61(2) 4_756 .
Cu3 Cu3 Te17 92.4(12) 4_756 .
Te7 Cu3 Te17 110(2) . .
Te14 Cu3 Te17 118(2) 4_756 .
Cu18 Cu3 Te14 121(3) . .
Cu18 Cu3 Te14 58(2) 4_756 .
Cu3 Cu3 Te14 61(2) 4_756 .
Te7 Cu3 Te14 105(2) . .
Te14 Cu3 Te14 101(2) 4_756 .
Te17 Cu3 Te14 118(2) . .
Cu4 Cu4 Cu19 122(3) 4_855 1_655
Cu4 Cu4 Cu5 64(3) 4_855 4_855
Cu19 Cu4 Cu5 66(3) 1_655 4_855
Cu4 Cu4 Te15 63(2) 4_855 4_855
Cu19 Cu4 Te15 115(4) 1_655 4_855
Cu5 Cu4 Te15 62(2) 4_855 4_855
Cu4 Cu4 Te4 60.9(13) 4_855 .
Cu19 Cu4 Te4 69(3) 1_655 .
Cu5 Cu4 Te4 60(2) 4_855 .
Te15 Cu4 Te4 111(2) 4_855 .
Cu4 Cu4 Te20 169(4) 4_855 .
Cu19 Cu4 Te20 69(2) 1_655 .
Cu5 Cu4 Te20 126(3) 4_855 .
Te15 Cu4 Te20 116(3) 4_855 .
Te4 Cu4 Te20 127(3) . .
Cu4 Cu4 Cu5 62(3) 4_855 .
Cu19 Cu4 Cu5 114(4) 1_655 .
Cu5 Cu4 Cu5 111(3) 4_855 .
Te15 Cu4 Cu5 119(3) 4_855 .
Te4 Cu4 Cu5 59.0(19) . .
Te20 Cu4 Cu5 114(3) . .
Cu4 Cu4 Te15 60(2) 4_855 .
Cu19 Cu4 Te15 173(4) 1_655 .
Cu5 Cu4 Te15 119(3) 4_855 .
Te15 Cu4 Te15 71.5(18) 4_855 .
Te4 Cu4 Te15 109(2) . .
Te20 Cu4 Te15 108(3) . .
Cu5 Cu4 Te15 60(2) . .
Cu2 Cu5 Cu2 67(4) . 4_755
Cu2 Cu5 Cu4 91(3) . 4_855
Cu2 Cu5 Cu4 122(3) 4_755 4_855
Cu2 Cu5 Cu19 84(3) . 4_755
Cu2 Cu5 Cu19 149(4) 4_755 4_755
Cu4 Cu5 Cu19 44(2) 4_855 4_755
Cu2 Cu5 Te15 64(2) . .
Cu2 Cu5 Te15 65(2) 4_755 .
Cu4 Cu5 Te15 57.3(18) 4_855 .
Cu19 Cu5 Te15 94(3) 4_755 .
Cu2 Cu5 Te4 143(4) . .
Cu2 Cu5 Te4 144(4) 4_755 .
Cu4 Cu5 Te4 58(2) 4_855 .
Cu19 Cu5 Te4 60(2) 4_755 .
Te15 Cu5 Te4 106(2) . .
Cu2 Cu5 Te21 66(2) . 4_755
Cu2 Cu5 Te21 113(3) 4_755 4_755
Cu4 Cu5 Te21 102(3) 4_855 4_755
Cu19 Cu5 Te21 59(2) 4_755 4_755
Te15 Cu5 Te21 125(3) . 4_755
Te4 Cu5 Te21 100(2) . 4_755
Cu2 Cu5 Te21 110(3) . .
Cu2 Cu5 Te21 64(2) 4_755 .
Cu4 Cu5 Te21 159(3) 4_855 .
Cu19 Cu5 Te21 141(3) 4_755 .
Te15 Cu5 Te21 126(3) . .
Te4 Cu5 Te21 105(2) . .
Te21 Cu5 Te21 92(2) 4_755 .
Cu2 Cu5 Cu4 122(3) . .
Cu2 Cu5 Cu4 92(3) 4_755 .
Cu4 Cu5 Cu4 55(2) 4_855 .
Cu19 Cu5 Cu4 94(3) 4_755 .
Te15 Cu5 Cu4 58.1(18) . .
Te4 Cu5 Cu4 57(2) . .
Te21 Cu5 Cu4 153(3) 4_755 .
Te21 Cu5 Cu4 107(3) . .
Cu6 Cu6 Te8 60.8(14) 4_656 .
Cu6 Cu6 Te11 60(2) 4_656 .
Te8 Cu6 Te11 103(2) . .
Cu6 Cu6 Cu7 62(3) 4_656 .
Te8 Cu6 Cu7 54.0(18) . .
Te11 Cu6 Cu7 57.1(18) . .
Cu6 Cu6 Te16 165(5) 4_656 .
Te8 Cu6 Te16 118(3) . .
Te11 Cu6 Te16 108(3) . .
Cu7 Cu6 Te16 104(3) . .
Cu6 Cu6 Cu28 113(3) 4_656 4_756
Te8 Cu6 Cu28 61(2) . 4_756
Te11 Cu6 Cu28 105(3) . 4_756
Cu7 Cu6 Cu28 58(2) . 4_756
Te16 Cu6 Cu28 59.3(19) . 4_756
Cu6 Cu6 Cu7 68(3) 4_656 4_656
Te8 Cu6 Cu7 56.0(19) . 4_656
Te11 Cu6 Cu7 127(3) . 4_656
Cu7 Cu6 Cu7 107(3) . 4_656
Te16 Cu6 Cu7 124(3) . 4_656
Cu28 Cu6 Cu7 103(3) 4_756 4_656
Cu6 Cu6 Te11 64(2) 4_656 4_656
Te8 Cu6 Te11 106(2) . 4_656
Te11 Cu6 Te11 88(2) . 4_656
Cu7 Cu6 Te11 126(3) . 4_656
Te16 Cu6 Te11 127(3) . 4_656
Cu28 Cu6 Te11 163(3) 4_756 4_656
Cu7 Cu6 Te11 60.0(19) 4_656 4_656
Cu23 Cu7 Cu23 82(3) 4_756 .
Cu23 Cu7 Cu6 85(3) 4_756 .
Cu23 Cu7 Cu6 118(3) . .
Cu23 Cu7 Te8 133(3) 4_756 .
Cu23 Cu7 Te8 134(4) . .
Cu6 Cu7 Te8 53.1(19) . .
Cu23 Cu7 Te11 64(2) 4_756 .
Cu23 Cu7 Te11 65(2) . .
Cu6 Cu7 Te11 55.4(17) . .
Te8 Cu7 Te11 101(2) . .
Cu23 Cu7 Te13 64(2) 4_756 4_756
Cu23 Cu7 Te13 120(3) . 4_756
Cu6 Cu7 Te13 108(3) . 4_756
Te8 Cu7 Te13 105(2) . 4_756
Te11 Cu7 Te13 126(3) . 4_756
Cu23 Cu7 Te13 120(3) 4_756 .
Cu23 Cu7 Te13 64(2) . .
Cu6 Cu7 Te13 153(3) . .
Te8 Cu7 Te13 105(2) . .
Te11 Cu7 Te13 127(3) . .
Te13 Cu7 Te13 91(2) 4_756 .
Cu23 Cu7 Cu28 79(3) 4_756 4_756
Cu23 Cu7 Cu28 160(4) . 4_756
Cu6 Cu7 Cu28 55(2) . 4_756
Te8 Cu7 Cu28 60(2) . 4_756
Te11 Cu7 Cu28 101(3) . 4_756
Te13 Cu7 Cu28 56.2(19) 4_756 4_756
Te13 Cu7 Cu28 132(3) . 4_756
Cu23 Cu7 Cu6 117(3) 4_756 4_656
Cu23 Cu7 Cu6 84(3) . 4_656
Cu6 Cu7 Cu6 49(2) . 4_656
Te8 Cu7 Cu6 55.1(19) . 4_656
Te11 Cu7 Cu6 54.9(17) . 4_656
Te13 Cu7 Cu6 155(3) 4_756 4_656
Te13 Cu7 Cu6 107(3) . 4_656
Cu28 Cu7 Cu6 99(3) 4_756 4_656
Cu26 Cu8 Te15 177(4) . .
Cu26 Cu8 Te20 62(3) . .
Te15 Cu8 Te20 115(3) . .
Cu26 Cu8 Te12 64(2) . .
Te15 Cu8 Te12 117(3) . .
Te20 Cu8 Te12 83(2) . .
Cu26 Cu8 Te24 62(2) . 4_755
Te15 Cu8 Te24 119(3) . 4_755
Te20 Cu8 Te24 107(3) . 4_755
Te12 Cu8 Te24 110(3) . 4_755
Cu20 Cu9 Te1 68(3) . .
Cu20 Cu9 Te3 70(3) . .
Te1 Cu9 Te3 135(3) . .
Cu20 Cu9 Te10 99(3) . .
Te1 Cu9 Te10 113(3) . .
Te3 Cu9 Te10 88(2) . .
Cu20 Cu9 Te24 161(4) . 4_755
Te1 Cu9 Te24 108(2) . 4_755
Te3 Cu9 Te24 106(2) . 4_755
Te10 Cu9 Te24 100(2) . 4_755
Cu20 Cu9 Cu1 66(3) . .
Te1 Cu9 Cu1 57.1(19) . .
Te3 Cu9 Cu1 117(3) . .
Te10 Cu9 Cu1 58(2) . .
Te24 Cu9 Cu1 129(3) 4_755 .
Cu21 Cu10 Te27 130(4) . .
Cu21 Cu10 Te18 63(2) . .
Te27 Cu10 Te18 107(2) . .
Cu21 Cu10 Te19 112(3) . .
Te27 Cu10 Te19 116(3) . .
Te18 Cu10 Te19 115(3) . .
Cu21 Cu10 Te5 58(2) . .
Te27 Cu10 Te5 105(3) . .
Te18 Cu10 Te5 121(3) . .
Te19 Cu10 Te5 92(2) . .
Cu26 Cu11 Te22 154(4) 3_566 .
Cu26 Cu11 Te10 61(2) 3_566 .
Te22 Cu11 Te10 123(3) . .
Cu26 Cu11 Te12 64(2) 3_566 3_566
Te22 Cu11 Te12 103(2) . 3_566
Te10 Cu11 Te12 125(3) . 3_566
Cu26 Cu11 Cu1 98(4) 3_566 .
Te22 Cu11 Cu1 67(2) . .
Te10 Cu11 Cu1 63(2) . .
Te12 Cu11 Cu1 120(3) 3_566 .
Cu26 Cu11 Te3 107(3) 3_566 1_655
Te22 Cu11 Te3 98(2) . 1_655
Te10 Cu11 Te3 87(2) . 1_655
Te12 Cu11 Te3 116(3) 3_566 1_655
Cu1 Cu11 Te3 125(3) . 1_655
Cu26 Cu11 Cu17 96(4) 3_566 .
Te22 Cu11 Cu17 59(2) . .
Te10 Cu11 Cu17 118(3) . .
Te12 Cu11 Cu17 61(2) 3_566 .
Cu1 Cu11 Cu17 65(3) . .
Te3 Cu11 Cu17 152(3) 1_655 .
Cu21 Cu12 Te17 158(4) . .
Cu21 Cu12 Te26 63(2) . .
Te17 Cu12 Te26 98(2) . .
Cu21 Cu12 Cu13 60(3) . .
Te17 Cu12 Cu13 122(3) . .
Te26 Cu12 Cu13 62(2) . .
Cu21 Cu12 Te18 63(2) . .
Te17 Cu12 Te18 138(3) . .
Te26 Cu12 Te18 114(3) . .
Cu13 Cu12 Te18 60(2) . .
Cu21 Cu12 Te9 60(2) . .
Te17 Cu12 Te9 117(3) . .
Te26 Cu12 Te9 98(3) . .
Cu13 Cu12 Te9 119(3) . .
Te18 Cu12 Te9 85(2) . .
Cu29 Cu13 Cu21 101(3) . .
Cu29 Cu13 Cu28 60(3) . .
Cu21 Cu13 Cu28 127(3) . .
Cu29 Cu13 Cu12 126(3) . .
Cu21 Cu13 Cu12 60(2) . .
Cu28 Cu13 Cu12 90(3) . .
Cu29 Cu13 Te2 62(2) . .
Cu21 Cu13 Te2 115(3) . .
Cu28 Cu13 Te2 99(3) . .
Cu12 Cu13 Te2 170(4) . .
Cu29 Cu13 Te13 104(3) . .
Cu21 Cu13 Te13 154(3) . .
Cu28 Cu13 Te13 61(2) . .
Cu12 Cu13 Te13 97(3) . .
Te2 Cu13 Te13 85(2) . .
Cu29 Cu13 Te26 157(4) . .
Cu21 Cu13 Te26 62(2) . .
Cu28 Cu13 Te26 142(3) . .
Cu12 Cu13 Te26 61(2) . .
Te2 Cu13 Te26 109(3) . .
Te13 Cu13 Te26 96(2) . .
Cu29 Cu13 Te18 67(2) . .
Cu21 Cu13 Te18 64(2) . .
Cu28 Cu13 Te18 64(2) . .
Cu12 Cu13 Te18 60(2) . .
Te2 Cu13 Te18 127(3) . .
Te13 Cu13 Te18 120(3) . .
Te26 Cu13 Te18 114(2) . .
Cu1 Cu14 Te5 169(5) . .
Cu1 Cu14 Te22 74(3) . .
Te5 Cu14 Te22 101(2) . .
Cu1 Cu14 Te1 67(3) . .
Te5 Cu14 Te1 107(3) . .
Te22 Cu14 Te1 112(3) . .
Cu16 Cu15 Te12 61(2) 3_566 .
Cu16 Cu15 Te7 152(4) 3_566 2_864
Te12 Cu15 Te7 96(3) . 2_864
Cu16 Cu15 Cu27 119(3) 3_566 3_566
Te12 Cu15 Cu27 128(3) . 3_566
Te7 Cu15 Cu27 62(2) 2_864 3_566
Cu16 Cu15 Te9 64(2) 3_566 3_566
Te12 Cu15 Te9 94(2) . 3_566
Te7 Cu15 Te9 107(2) 2_864 3_566
Cu27 Cu15 Te9 56.2(19) 3_566 3_566
Cu16 Cu15 Te14 93(3) 3_566 3_666
Te12 Cu15 Te14 107(3) . 3_666
Te7 Cu15 Te14 109(3) 2_864 3_666
Cu27 Cu15 Te14 124(3) 3_566 3_666
Te9 Cu15 Te14 136(3) 3_566 3_666
Cu17 Cu16 Cu15 100(3) . 3_566
Cu17 Cu16 Te9 64(2) . .
Cu15 Cu16 Te9 63(2) 3_566 .
Cu17 Cu16 Te6 158(4) . .
Cu15 Cu16 Te6 102(3) 3_566 .
Te9 Cu16 Te6 131(3) . .
Cu17 Cu16 Te12 67(3) . 3_566
Cu15 Cu16 Te12 63(2) 3_566 3_566
Te9 Cu16 Te12 95(2) . 3_566
Te6 Cu16 Te12 120(3) . 3_566
Cu17 Cu16 Te22 66(3) . .
Cu15 Cu16 Te22 164(3) 3_566 .
Te9 Cu16 Te22 104(3) . .
Te6 Cu16 Te22 93(2) . .
Te12 Cu16 Te22 112(3) 3_566 .
Cu16 Cu17 Te9 66(3) . .
Cu16 Cu17 Te12 62(3) . 3_566
Te9 Cu17 Te12 93(2) . 3_566
Cu16 Cu17 Te22 63(2) . .
Te9 Cu17 Te22 104(3) . .
Te12 Cu17 Te22 107(2) 3_566 .
Cu16 Cu17 Cu11 79(3) . .
Te9 Cu17 Cu11 144(3) . .
Te12 Cu17 Cu11 62(2) 3_566 .
Te22 Cu17 Cu11 65(2) . .
Cu16 Cu17 Te6 174(4) . 1_455
Te9 Cu17 Te6 113(3) . 1_455
Te12 Cu17 Te6 113(3) 3_566 1_455
Te22 Cu17 Te6 122(3) . 1_455
Cu11 Cu17 Te6 101(3) . 1_455
Cu3 Cu18 Cu3 65(3) . 4_756
Cu3 Cu18 Te14 68(2) . 4_756
Cu3 Cu18 Te14 68(2) 4_756 4_756
Cu3 Cu18 Te17 72(3) . .
Cu3 Cu18 Te17 103(3) 4_756 .
Te14 Cu18 Te17 139(4) 4_756 .
Cu3 Cu18 Te26 146(4) . 4_756
Cu3 Cu18 Te26 149(4) 4_756 4_756
Te14 Cu18 Te26 115(3) 4_756 4_756
Te17 Cu18 Te26 93(2) . 4_756
Cu3 Cu18 Te17 102(3) . 4_756
Cu3 Cu18 Te17 67(2) 4_756 4_756
Te14 Cu18 Te17 134(3) 4_756 4_756
Te17 Cu18 Te17 64.0(17) . 4_756
Te26 Cu18 Te17 98(2) 4_756 4_756
Cu4 Cu19 Te20 64(2) 1_455 1_455
Cu4 Cu19 Cu5 69(3) 1_455 4_755
Te20 Cu19 Cu5 124(3) 1_455 4_755
Cu4 Cu19 Te23 129(4) 1_455 .
Te20 Cu19 Te23 98(2) 1_455 .
Cu5 Cu19 Te23 136(3) 4_755 .
Cu4 Cu19 Cu30 125(4) 1_455 .
Te20 Cu19 Cu30 60(2) 1_455 .
Cu5 Cu19 Cu30 147(4) 4_755 .
Te23 Cu19 Cu30 63(2) . .
Cu4 Cu19 Te21 126(4) 1_455 .
Te20 Cu19 Te21 135(3) 1_455 .
Cu5 Cu19 Te21 60(2) 4_755 .
Te23 Cu19 Te21 100(3) . .
Cu30 Cu19 Te21 93(3) . .
Cu4 Cu19 Te4 65(3) 1_455 1_455
Te20 Cu19 Te4 120(3) 1_455 1_455
Cu5 Cu19 Te4 59(2) 4_755 1_455
Te23 Cu19 Te4 90(2) . 1_455
Cu30 Cu19 Te4 151(4) . 1_455
Te21 Cu19 Te4 100(2) . 1_455
Cu9 Cu20 Te1 68(3) . .
Cu9 Cu20 Cu1 73(3) . .
Te1 Cu20 Cu1 59(2) . .
Cu9 Cu20 Te22 134(4) . 1_455
Te1 Cu20 Te22 99(3) . 1_455
Cu1 Cu20 Te22 140(3) . 1_455
Cu9 Cu20 Te6 131(4) . 1_455
Te1 Cu20 Te6 98(2) . 1_455
Cu1 Cu20 Te6 60(2) . 1_455
Te22 Cu20 Te6 94(2) 1_455 1_455
Cu9 Cu20 Te3 66(3) . .
Te1 Cu20 Te3 131(3) . .
Cu1 Cu20 Te3 119(3) . .
Te22 Cu20 Te3 101(2) 1_455 .
Te6 Cu20 Te3 124(3) 1_455 .
Cu9 Cu20 Cu30 77(3) . .
Te1 Cu20 Cu30 57(2) . .
Cu1 Cu20 Cu30 115(3) . .
Te22 Cu20 Cu30 60(2) 1_455 .
Te6 Cu20 Cu30 135(3) 1_455 .
Te3 Cu20 Cu30 98(3) . .
Cu12 Cu21 Cu10 118(3) . .
Cu12 Cu21 Cu13 60(3) . .
Cu10 Cu21 Cu13 91(3) . .
Cu12 Cu21 Te18 58(2) . .
Cu10 Cu21 Te18 61(2) . .
Cu13 Cu21 Te18 58(2) . .
Cu12 Cu21 Te9 60(2) . .
Cu10 Cu21 Te9 109(3) . .
Cu13 Cu21 Te9 119(3) . .
Te18 Cu21 Te9 82.4(19) . .
Cu12 Cu21 Te5 175(3) . .
Cu10 Cu21 Te5 66(2) . .
Cu13 Cu21 Te5 119(3) . .
Te18 Cu21 Te5 126(3) . .
Te9 Cu21 Te5 122(3) . .
Cu12 Cu21 Te26 61(2) . .
Cu10 Cu21 Te26 149(4) . .
Cu13 Cu21 Te26 62(2) . .
Te18 Cu21 Te26 108(2) . .
Te9 Cu21 Te26 97(2) . .
Te5 Cu21 Te26 114(3) . .
Cu12 Cu21 Cu24 114(3) . .
Cu10 Cu21 Cu24 126(3) . .
Cu13 Cu21 Cu24 105(3) . .
Te18 Cu21 Cu24 163(4) . .
Te9 Cu21 Cu24 107(3) . .
Te5 Cu21 Cu24 61(2) . .
Te26 Cu21 Cu24 57(2) . .
Te23 Cu22 Te11 123(3) 2_675 .
Te23 Cu22 Te16 80(2) 2_675 .
Te11 Cu22 Te16 114(3) . .
Te23 Cu22 Te25 106(3) 2_675 .
Te11 Cu22 Te25 130(3) . .
Te16 Cu22 Te25 79(2) . .
Cu7 Cu23 Cu7 62(3) 4_756 .
Cu7 Cu23 Te25 139(4) 4_756 4_756
Cu7 Cu23 Te25 149(4) . 4_756
Cu7 Cu23 Te11 61(2) 4_756 4_756
Cu7 Cu23 Te11 102(3) . 4_756
Te25 Cu23 Te11 108(3) 4_756 4_756
Cu7 Cu23 Te13 62(2) 4_756 .
Cu7 Cu23 Te13 61(2) . .
Te25 Cu23 Te13 106(2) 4_756 .
Te11 Cu23 Te13 122(3) 4_756 .
Cu7 Cu23 Te11 101(3) 4_756 .
Cu7 Cu23 Te11 61(2) . .
Te25 Cu23 Te11 117(3) 4_756 .
Te11 Cu23 Te11 82(2) 4_756 .
Te13 Cu23 Te11 121(3) . .
Te6 Cu24 Te19 128(3) 1_455 1_455
Te6 Cu24 Te26 102(2) 1_455 .
Te19 Cu24 Te26 103(3) 1_455 .
Te6 Cu24 Te5 120(3) 1_455 .
Te19 Cu24 Te5 89(2) 1_455 .
Te26 Cu24 Te5 114(3) . .
Te6 Cu24 Cu21 112(3) 1_455 .
Te19 Cu24 Cu21 119(3) 1_455 .
Te26 Cu24 Cu21 62(2) . .
Te5 Cu24 Cu21 57(2) . .
Te5 Cu25 Te23 116(3) . 1_655
Te5 Cu25 Te19 95(2) . .
Te23 Cu25 Te19 125(3) 1_655 .
Te5 Cu25 Te16 111(3) . 2_774
Te23 Cu25 Te16 78.9(19) 1_655 2_774
Te19 Cu25 Te16 131(4) . 2_774
Cu8 Cu26 Cu11 127(4) . 3_566
Cu8 Cu26 Te20 63(3) . .
Cu11 Cu26 Te20 107(3) 3_566 .
Cu8 Cu26 Te24 63(2) . 4_755
Cu11 Cu26 Te24 144(4) 3_566 4_755
Te20 Cu26 Te24 108(3) . 4_755
Cu8 Cu26 Te12 62(2) . .
Cu11 Cu26 Te12 65(2) 3_566 .
Te20 Cu26 Te12 82.1(19) . .
Te24 Cu26 Te12 110(3) 4_755 .
Cu8 Cu26 Te10 163(4) . .
Cu11 Cu26 Te10 69(2) 3_566 .
Te20 Cu26 Te10 119(3) . .
Te24 Cu26 Te10 102(2) 4_755 .
Te12 Cu26 Te10 134(3) . .
Cu27 Cu27 Cu15 117(3) 4_856 3_566
Cu27 Cu27 Te7 68.5(12) 4_856 .
Cu15 Cu27 Te7 56(2) 3_566 .
Cu27 Cu27 Te17 70(3) 4_856 .
Cu15 Cu27 Te17 150(3) 3_566 .
Te7 Cu27 Te17 108(2) . .
Cu27 Cu27 Te17 69(3) 4_856 4_856
Cu15 Cu27 Te17 100(3) 3_566 4_856
Te7 Cu27 Te17 107(2) . 4_856
Te17 Cu27 Te17 109(2) . 4_856
Cu27 Cu27 Te9 173(4) 4_856 .
Cu15 Cu27 Te9 61(2) 3_566 .
Te7 Cu27 Te9 106(2) . .
Te17 Cu27 Te9 108(3) . .
Te17 Cu27 Te9 118(3) 4_856 .
Cu29 Cu28 Cu13 55(2) . .
Cu29 Cu28 Te16 61(2) . 4_756
Cu13 Cu28 Te16 115(3) . 4_756
Cu29 Cu28 Te13 96(3) . .
Cu13 Cu28 Te13 55(2) . .
Te16 Cu28 Te13 124(3) 4_756 .
Cu29 Cu28 Te8 155(3) . 1_655
Cu13 Cu28 Te8 132(3) . 1_655
Te16 Cu28 Te8 112(2) 4_756 1_655
Te13 Cu28 Te8 107(2) . 1_655
Cu29 Cu28 Cu7 148(4) . 4_756
Cu13 Cu28 Cu7 116(3) . 4_756
Te16 Cu28 Cu7 111(3) 4_756 4_756
Te13 Cu28 Cu7 62(2) . 4_756
Te8 Cu28 Cu7 56.3(19) 1_655 4_756
Cu29 Cu28 Cu6 118(3) . 4_756
Cu13 Cu28 Cu6 171(4) . 4_756
Te16 Cu28 Cu6 57.4(19) 4_756 4_756
Te13 Cu28 Cu6 125(3) . 4_756
Te8 Cu28 Cu6 56.8(19) 1_655 4_756
Cu7 Cu28 Cu6 68(2) 4_756 4_756
Cu29 Cu28 Te18 61(2) . .
Cu13 Cu28 Te18 55.3(19) . .
Te16 Cu28 Te18 104(2) 4_756 .
Te13 Cu28 Te18 107(2) . .
Te8 Cu28 Te18 101(3) 1_655 .
Cu7 Cu28 Te18 144(3) 4_756 .
Cu6 Cu28 Te18 127(3) 4_756 .
Cu13 Cu29 Cu28 64(3) . .
Cu13 Cu29 Te16 122(3) . 4_756
Cu28 Cu29 Te16 59(2) . 4_756
Cu13 Cu29 Te27 125(3) . .
Cu28 Cu29 Te27 157(3) . .
Te16 Cu29 Te27 112(3) 4_756 .
Cu13 Cu29 Te2 62(2) . .
Cu28 Cu29 Te2 102(3) . .
Te16 Cu29 Te2 118(3) 4_756 .
Te27 Cu29 Te2 101(3) . .
Cu13 Cu29 Te18 58(2) . .
Cu28 Cu29 Te18 62(2) . .
Te16 Cu29 Te18 104(2) 4_756 .
Te27 Cu29 Te18 103(3) . .
Te2 Cu29 Te18 119(3) . .
Te20 Cu30 Te22 112(3) 1_455 1_455
Te20 Cu30 Te1 135(3) 1_455 .
Te22 Cu30 Te1 97(2) 1_455 .
Te20 Cu30 Te23 97(2) 1_455 .
Te22 Cu30 Te23 100(3) 1_455 .
Te1 Cu30 Te23 112(3) . .
Te20 Cu30 Cu19 61(2) 1_455 .
Te22 Cu30 Cu19 156(4) 1_455 .
Te1 Cu30 Cu19 104(3) . .
Te23 Cu30 Cu19 61(2) . .
Te20 Cu30 Cu20 110(3) 1_455 .
Te22 Cu30 Cu20 54(2) 1_455 .
Te1 Cu30 Cu20 59.1(19) . .
Te23 Cu30 Cu20 147(3) . .
Cu19 Cu30 Cu20 149(4) . .
Te5 Cu31 Te2 134(3) . .
Te5 Cu31 Te2 123(3) . 3_576
Te2 Cu31 Te2 97(2) . 3_576
Te5 Cu31 Cu31 160(2) . 3_576
Te2 Cu31 Cu31 60(2) . 3_576
Te2 Cu31 Cu31 58(2) 3_576 3_576
Te5 Cu31 Te27 102(2) . .
Te2 Cu31 Te27 96(2) . .
Te2 Cu31 Te27 94(2) 3_576 .
Cu31 Cu31 Te27 59.8(13) 3_576 .

loop_
_geom_bond_atom_site_label_1
_geom_bond_atom_site_label_2
_geom_bond_distance
_geom_bond_site_symmetry_2
Te1 Cu20 2.73(7) .
Te1 Cu9 2.74(7) .
Te1 Cu30 2.67(7) .
Te1 Cu1 2.76(7) .
Te1 Cu14 2.82(8) .
Te2 Cu31 2.65(7) .
Te2 Cu31 2.71(7) 3_576
Te2 Cu13 2.62(7) .
Te2 Cu29 2.62(7) .
Te3 Cu11 2.62(7) 3_466
Te3 Cu11 2.62(7) 1_455
Te3 Cu9 2.74(7) .
Te3 Cu9 2.74(7) 3_566
Te3 Cu20 2.82(6) .
Te3 Cu20 2.82(6) 3_566
Te4 Cu5 2.70(7) .
Te4 Cu5 2.70(7) 4_855
Te4 Cu4 2.64(7) 4_855
Te4 Cu4 2.64(7) .
Te4 Cu19 2.71(7) 4_755
Te4 Cu19 2.71(7) 1_655
Te5 Cu31 2.71(6) .
Te5 Cu25 2.62(8) .
Te5 Cu10 2.78(7) .
Te5 Cu21 2.59(6) .
Te5 Cu14 2.55(7) .
Te5 Cu24 2.72(7) .
Te6 Cu24 2.65(7) 1_655
Te6 Cu16 2.61(7) .
Te6 Cu20 2.69(7) 1_655
Te6 Cu17 2.74(7) 1_655
Te6 Cu1 2.81(8) 1_655
Te7 Cu15 2.63(7) 2_865
Te7 Cu15 2.63(7) 3_566
Te7 Cu27 2.78(7) 4_856
Te7 Cu27 2.78(7) .
Te7 Cu3 2.67(6) 4_856
Te7 Cu3 2.67(6) .
Te8 Cu6 2.58(7) .
Te8 Cu6 2.58(7) 4_656
Te8 Cu28 2.70(7) 1_455
Te8 Cu28 2.70(7) 4_756
Te8 Cu7 2.61(7) .
Te8 Cu7 2.61(7) 4_656
Te9 Cu17 2.71(7) .
Te9 Cu16 2.76(7) .
Te9 Cu12 2.61(8) .
Te9 Cu21 2.61(7) .
Te9 Cu27 2.61(6) .
Te9 Cu15 2.73(7) 3_566
Te10 Cu11 2.84(7) 3_566
Te10 Cu11 2.84(7) .
Te10 Cu26 2.66(6) 3_566
Te10 Cu26 2.66(6) .
Te10 Cu9 2.67(8) .
Te10 Cu9 2.67(8) 3_566
Te10 Cu1 2.78(6) 3_566
Te10 Cu1 2.78(6) .
Te11 Cu22 2.51(7) .
Te11 Cu6 2.75(7) .
Te11 Cu23 2.86(7) 4_756
Te11 Cu7 2.80(6) .
Te11 Cu6 2.65(7) 4_656
Te11 Cu23 2.90(7) .
Te12 Cu15 2.68(8) .
Te12 Cu8 2.67(8) .
Te12 Cu11 2.74(7) 3_566
Te12 Cu16 2.62(7) 3_566
Te12 Cu26 2.71(7) .
Te12 Cu17 2.73(8) 3_566
Te13 Cu13 2.50(7) .
Te13 Cu28 2.66(7) .
Te13 Cu7 2.82(7) 4_756
Te13 Cu23 2.87(7) .
Te13 Cu7 2.80(7) .
Te14 Cu18 2.62(6) 4_756
Te14 Cu3 2.80(7) 4_756
Te14 Cu15 2.67(7) 3_466
Te14 Cu3 2.88(7) .
Te15 Cu8 2.52(7) .
Te15 Cu2 2.83(7) .
Te15 Cu5 2.79(6) .
Te15 Cu4 2.67(7) 4_855
Te15 Cu4 2.73(7) .
Te15 Cu2 2.87(7) 4_755
Te16 Cu29 2.66(7) 4_756
Te16 Cu28 2.62(7) 4_756
Te16 Cu22 2.64(8) .
Te16 Cu6 2.57(6) .
Te16 Cu25 2.49(7) 2_775
Te17 Cu12 2.58(7) .
Te17 Cu18 2.60(7) .
Te17 Cu27 2.88(7) .
Te17 Cu27 2.90(7) 4_856
Te17 Cu18 2.77(7) 4_756
Te17 Cu3 2.91(7) .
Te18 Cu21 2.71(7) .
Te18 Cu12 2.57(7) .
Te18 Cu10 2.66(7) .
Te18 Cu13 2.56(7) .
Te18 Cu29 2.76(7) .
Te18 Cu28 2.79(7) .
Te19 Cu24 2.58(7) 1_655
Te19 Cu10 2.57(7) .
Te19 Cu25 2.61(7) .
Te20 Cu26 2.61(7) .
Te20 Cu30 2.69(7) 1_655
Te20 Cu8 2.63(8) .
Te20 Cu19 2.71(7) 1_655
Te20 Cu4 2.61(6) .
Te21 Cu2 2.87(7) 4_755
Te21 Cu19 2.70(7) .
Te21 Cu5 2.73(7) 4_755
Te21 Cu5 2.85(7) .
Te22 Cu11 2.85(7) .
Te22 Cu16 2.66(8) .
Te22 Cu30 2.72(7) 1_655
Te22 Cu17 2.71(7) .
Te22 Cu1 2.92(6) .
Te22 Cu14 2.73(7) .
Te22 Cu20 2.54(7) 1_655
Te23 Cu22 2.57(7) 2_674
Te23 Cu30 2.83(7) .
Te23 Cu19 2.78(8) .
Te23 Cu25 2.77(7) 1_455
Te24 Cu26 2.64(7) 4_755
Te24 Cu8 2.65(7) 4_755
Te24 Cu9 2.72(7) 4_755
Te24 Cu2 2.72(7) .
Te25 Cu22 2.63(7) .
Te25 Cu23 2.89(7) 4_756
Te26 Cu12 2.72(8) .
Te26 Cu24 2.62(7) .
Te26 Cu13 2.74(7) .
Te26 Cu18 2.53(7) 4_756
Te26 Cu21 2.76(7) .
Te27 Cu10 2.55(7) 3_576
Te27 Cu10 2.55(7) .
Te27 Cu29 2.58(7) .
Te27 Cu29 2.58(7) 3_576
Te27 Cu31 2.77(7) .
Te27 Cu31 2.77(7) 3_576
Cu1 Cu14 2.07(9) .
Cu1 Cu11 2.39(9) .
Cu1 Cu20 2.88(9) .
Cu1 Cu9 3.02(9) .
Cu2 Cu5 2.52(9) .
Cu2 Cu5 2.53(9) 4_755
Cu3 Cu18 2.36(10) .
Cu3 Cu18 2.51(9) 4_756
Cu3 Cu3 2.60(12) 4_756
Cu4 Cu4 2.57(11) 4_855
Cu4 Cu19 2.08(10) 1_655
Cu4 Cu5 2.78(9) 4_855
Cu4 Cu5 2.83(10) .
Cu5 Cu19 2.73(9) 4_755
Cu6 Cu6 2.52(11) 4_656
Cu6 Cu7 3.08(9) .
Cu6 Cu28 2.72(9) 4_756
Cu6 Cu7 2.94(9) 4_656
Cu7 Cu23 2.61(10) 4_756
Cu7 Cu23 2.61(9) .
Cu7 Cu28 2.82(9) 4_756
Cu8 Cu26 2.43(9) .
Cu9 Cu20 2.08(10) .
Cu10 Cu21 2.54(10) .
Cu11 Cu26 2.32(9) 3_566
Cu11 Cu17 2.62(9) .
Cu12 Cu21 2.60(9) .
Cu12 Cu13 2.57(10) .
Cu13 Cu29 2.48(9) .
Cu13 Cu21 2.58(10) .
Cu13 Cu28 2.72(9) .
Cu15 Cu16 2.49(9) 3_566
Cu15 Cu27 2.80(9) 3_566
Cu16 Cu17 2.31(9) .
Cu19 Cu30 2.64(9) .
Cu20 Cu30 2.86(10) .
Cu21 Cu24 2.73(10) .
Cu27 Cu27 2.03(12) 4_856
Cu28 Cu29 2.63(9) .
Cu31 Cu31 2.79(11) 3_576

loop_
_cod_changelog_entry_id
_cod_changelog_entry_author
_cod_changelog_entry_date
_cod_changelog_entry_text
1 'Vaitkus, Antanas' 2022-05-09T03:30:00+03:00 'Updated bibliographic information.'
